data_4110941
loop_
_publ_author_name
'Christos D. Malliakas'
'Mercouri G. Kanatzidis'

_publ_section_title
;
 Divergence in the Behavior of the Charge Density Wave inRETe3 (RE =
 Rare-Earth Element) with Temperature and RE Element
;
_journal_name_full 'Journal of the American Chemical Society'
_journal_page_first 12612
_journal_page_last 12613
_journal_paper_doi 10.1021/ja0641608
_journal_volume 128
_journal_year 2006
_chemical_formula_sum 'Te3 Tm'
_chemical_formula_weight 551.7
_chemical_name_systematic ' ?'
_space_group_IT_number 63
_symmetry_cell_setting orthorhombic
_symmetry_space_group_name_Hall '-C 2c 2'
_symmetry_space_group_name_H-M 'C m c m'
_audit_author_name 'Mercouri G. Kanatzidis'
_audit_contact_author_address
;
   Department of Chemistry
   Michigan State University 
   East Lansing, MI 48824
   USA
;
_audit_contact_author_email kanatzidis@chemistry.msu.edu
_audit_contact_author_fax 517-353-1793
_audit_contact_author_phone '517-355-9715 ext 174'
_audit_creation_method 'Jana2000 Version : 22/12/2005'
_cell_angle_alpha 90
_cell_angle_beta 90
_cell_angle_gamma 90
_cell_formula_units_Z 4
_cell_length_a 4.2718(5)
_cell_length_b 25.190(3)
_cell_length_c 4.2804(7)
_cell_measurement_reflns_used 6350
_cell_volume 460.60(11)
_computing_publication_material '(Jana2000; Petricek and Dusek, 2000)'
_computing_structure_refinement '(Jana2000; Petricek and Dusek, 2000)'
_diffrn_ambient_temperature 300.0(3)
_diffrn_detector 'image plate (34 cm diameter)'
_diffrn_detector_area_resol_mean 6.67
_diffrn_detector_type STOE
_diffrn_measured_fraction_theta_full 0.90
_diffrn_measurement_device '2-circle goniometer'
_diffrn_measurement_device_type 'STOE IPDS 2'
_diffrn_measurement_method 'rotation method'
_diffrn_radiation_collimation '0.5 mm diameter, monocapillary'
_diffrn_radiation_monochromator 'plane graphite'
_diffrn_radiation_polarisn_norm 0
_diffrn_radiation_source 'Mo K\a'
_diffrn_radiation_type 'Mo K\a'
_diffrn_radiation_wavelength 0.71073
_diffrn_reflns_av_R_equivalents 0.0386
_diffrn_reflns_av_sigmaI/netI 0.0021
_diffrn_reflns_limit_h_max 6
_diffrn_reflns_limit_h_min -5
_diffrn_reflns_limit_k_max 36
_diffrn_reflns_limit_k_min -36
_diffrn_reflns_limit_l_max 6
_diffrn_reflns_limit_l_min -5
_diffrn_reflns_number 2369
_diffrn_reflns_theta_full 31.69
_diffrn_reflns_theta_max 31.69
_diffrn_reflns_theta_min 3.23
_diffrn_source 'sealed X-ray tube, 12 x 0.4 mm long-fine focus'
_diffrn_source_current 40
_diffrn_source_power 2.00
_diffrn_source_voltage 50
_exptl_absorpt_coefficient_mu 37.763
_exptl_absorpt_correction_T_max 0.1643
_exptl_absorpt_correction_T_min 0.0045
_exptl_absorpt_correction_type integration
_exptl_absorpt_process_details X-Shape
_exptl_crystal_density_diffrn 7.9537
_exptl_crystal_F_000 900
_exptl_crystal_size_max 0.43
_exptl_crystal_size_mid 0.40
_exptl_crystal_size_min 0.04
_refine_diff_density_max 4.17
_refine_diff_density_min -2.63
_refine_ls_extinction_coef 0.083(15)
_refine_ls_extinction_method 'B-C type 1 gaussian isotropic (Becker & Coppens, 1974)'
_refine_ls_goodness_of_fit_gt 3.02
_refine_ls_goodness_of_fit_ref 3.02
_refine_ls_number_parameters 18
_refine_ls_number_reflns 437
_refine_ls_number_restraints 0
_refine_ls_R_factor_all 0.0312
_refine_ls_R_factor_gt 0.0312
_refine_ls_shift/su_max 0.0417
_refine_ls_shift/su_mean 0.0135
_refine_ls_structure_factor_coef Fsqd
_refine_ls_weighting_details w=1/(\s^2^(I)+0.0016I^2^)
_refine_ls_weighting_scheme sigma
_refine_ls_wR_factor_gt 0.1259
_refine_ls_wR_factor_ref 0.1259
_reflns_number_gt 437
_reflns_number_total 437
_reflns_threshold_expression I>2\s(I)
_cod_data_source_file ja0641608si20060814_055548_11.cif
_cod_data_source_block TmTe3
_cod_original_sg_symbol_Hall '-C -2zc;-2x'
_cod_original_formula_sum 'Te3 Tm1'
_cod_database_code 4110941

loop_
_symmetry_equiv_pos_site_id
_symmetry_equiv_pos_as_xyz
1 x,y,z
2 x,y,1/2-z
3 -x,y,z
4 -x,y,1/2-z
5 -x,-y,-z
6 -x,-y,1/2+z
7 x,-y,-z
8 x,-y,1/2+z
9 1/2+x,1/2+y,z
10 1/2+x,1/2+y,1/2-z
11 1/2-x,1/2+y,z
12 1/2-x,1/2+y,1/2-z
13 1/2-x,1/2-y,-z
14 1/2-x,1/2-y,1/2+z
15 1/2+x,1/2-y,-z
16 1/2+x,1/2-y,1/2+z

loop_
_atom_site_label
_atom_site_type_symbol
_atom_site_fract_x
_atom_site_fract_y
_atom_site_fract_z
_atom_site_adp_type
_atom_site_U_iso_or_equiv
_atom_site_symmetry_multiplicity
_atom_site_occupancy
_atom_site_calc_flag
Tm1 Tm 0 0.170375(19) 0.25 Uani 0.0109(2) 4 1 d
Te1 Te 0 0.29432(3) 0.25 Uani 0.0094(3) 4 1 d
Te2 Te 0 0.42792(3) 0.75 Uani 0.0128(3) 4 1 d
Te3 Te 0 0.07205(3) 0.75 Uani 0.0126(3) 4 1 d

loop_
_atom_site_aniso_label
_atom_site_aniso_type_symbol
_atom_site_aniso_U_11
_atom_site_aniso_U_22
_atom_site_aniso_U_33
_atom_site_aniso_U_12
_atom_site_aniso_U_13
_atom_site_aniso_U_23
Tm1 Tm 0.0102(4) 0.0104(4) 0.0122(4) 0 0 0
Te1 Te 0.0080(5) 0.0099(5) 0.0104(5) 0 0 0
Te2 Te 0.0116(5) 0.0137(5) 0.0132(5) 0 0 0
Te3 Te 0.0101(5) 0.0154(5) 0.0122(5) 0 0 0

loop_
_atom_type_symbol
_atom_type_scat_dispersion_real
_atom_type_scat_dispersion_imag
_atom_type_scat_source
_atom_type_scat_Cromer_Mann_a1
_atom_type_scat_Cromer_Mann_b1
_atom_type_scat_Cromer_Mann_a2
_atom_type_scat_Cromer_Mann_b2
_atom_type_scat_Cromer_Mann_a3
_atom_type_scat_Cromer_Mann_b3
_atom_type_scat_Cromer_Mann_a4
_atom_type_scat_Cromer_Mann_b4
_atom_type_scat_Cromer_Mann_c
Te -0.531 1.675 'International Tables Vol C Tables  4.2.6.8 and 6.1.1.4' 19.964399 4.81742 19.0138 0.420885 6.14487 28.5284 2.5239 70.840302 4.352
Tm -0.314 5.248 'International Tables Vol C Tables  4.2.6.8 and 6.1.1.4' 28.1819 2.02859 15.8851 0.238849 15.1542 10.9975 2.98706 102.960999 6.75621

loop_
_geom_angle_atom_site_label_1
_geom_angle_atom_site_label_2
_geom_angle_atom_site_label_3
_geom_angle_site_symmetry_1
_geom_angle_site_symmetry_3
_geom_angle
_geom_angle_publ_flag
Te1 Tm1 Te1 . 13_455 73.611(16) yes
Te1 Tm1 Te1 . 13_456 73.611(16) yes
Te1 Tm1 Te1 . 13_555 73.611(16) yes
Te1 Tm1 Te1 . 13_556 73.611(16) yes
Te1 Tm1 Te2 . 13_456 139.220(10) yes
Te1 Tm1 Te2 . 13_556 139.220(10) yes
Te1 Tm1 Te3 . 1_554 139.170(11) yes
Te1 Tm1 Te3 . . 139.170(11) yes
Te1 Tm1 Te1 13_455 . 73.611(16) yes
Te1 Tm1 Te1 13_455 13_456 85.540(7) yes
Te1 Tm1 Te1 13_455 13_555 85.327(7) yes
Te1 Tm1 Te1 13_455 13_556 147.22(3) yes
Te1 Tm1 Te2 13_455 13_456 76.762(14) yes
Te1 Tm1 Te2 13_455 13_556 131.018(15) yes
Te1 Tm1 Te3 13_455 1_554 76.674(14) yes
Te1 Tm1 Te3 13_455 . 131.107(15) yes
Te1 Tm1 Te1 13_456 . 73.611(16) yes
Te1 Tm1 Te1 13_456 13_455 85.540(7) yes
Te1 Tm1 Te1 13_456 13_555 147.22(3) yes
Te1 Tm1 Te1 13_456 13_556 85.327(7) yes
Te1 Tm1 Te2 13_456 13_456 76.762(14) yes
Te1 Tm1 Te2 13_456 13_556 131.018(15) yes
Te1 Tm1 Te3 13_456 1_554 131.107(15) yes
Te1 Tm1 Te3 13_456 . 76.674(14) yes
Te1 Tm1 Te1 13_555 . 73.611(16) yes
Te1 Tm1 Te1 13_555 13_455 85.327(7) yes
Te1 Tm1 Te1 13_555 13_456 147.22(3) yes
Te1 Tm1 Te1 13_555 13_556 85.540(7) yes
Te1 Tm1 Te2 13_555 13_456 131.018(15) yes
Te1 Tm1 Te2 13_555 13_556 76.762(14) yes
Te1 Tm1 Te3 13_555 1_554 76.674(14) yes
Te1 Tm1 Te3 13_555 . 131.107(15) yes
Te1 Tm1 Te1 13_556 . 73.611(16) yes
Te1 Tm1 Te1 13_556 13_455 147.22(3) yes
Te1 Tm1 Te1 13_556 13_456 85.327(7) yes
Te1 Tm1 Te1 13_556 13_555 85.540(7) yes
Te1 Tm1 Te2 13_556 13_456 131.018(15) yes
Te1 Tm1 Te2 13_556 13_556 76.762(14) yes
Te1 Tm1 Te3 13_556 1_554 131.107(15) yes
Te1 Tm1 Te3 13_556 . 76.674(14) yes
Te2 Tm1 Te2 13_456 13_556 81.560(16) yes
Te2 Tm1 Te3 13_456 1_554 55.044(10) yes
Te2 Tm1 Te3 13_456 . 55.044(10) yes
Te2 Tm1 Te2 13_556 13_456 81.560(16) yes
Te2 Tm1 Te3 13_556 1_554 55.044(10) yes
Te2 Tm1 Te3 13_556 . 55.044(10) yes
Te3 Tm1 Te3 1_554 . 81.661(17) yes
Te3 Tm1 Te3 . 1_554 81.661(17) yes
Tm1 Te1 Tm1 . 13_455 106.389(16) yes
Tm1 Te1 Tm1 . 13_456 106.389(16) yes
Tm1 Te1 Tm1 . 13_555 106.389(16) yes
Tm1 Te1 Tm1 . 13_556 106.389(16) yes
Tm1 Te1 Tm1 13_455 . 106.389(16) yes
Tm1 Te1 Tm1 13_455 13_456 85.540(8) yes
Tm1 Te1 Tm1 13_455 13_555 85.327(8) yes
Tm1 Te1 Tm1 13_455 13_556 147.22(3) yes
Tm1 Te1 Tm1 13_456 . 106.389(16) yes
Tm1 Te1 Tm1 13_456 13_455 85.540(8) yes
Tm1 Te1 Tm1 13_456 13_555 147.22(3) yes
Tm1 Te1 Tm1 13_456 13_556 85.327(8) yes
Tm1 Te1 Tm1 13_555 . 106.389(16) yes
Tm1 Te1 Tm1 13_555 13_455 85.327(8) yes
Tm1 Te1 Tm1 13_555 13_456 147.22(3) yes
Tm1 Te1 Tm1 13_555 13_556 85.540(8) yes
Tm1 Te1 Tm1 13_556 . 106.389(16) yes
Tm1 Te1 Tm1 13_556 13_455 147.22(3) yes
Tm1 Te1 Tm1 13_556 13_456 85.327(8) yes
Tm1 Te1 Tm1 13_556 13_555 85.540(8) yes
Tm1 Te2 Tm1 13_456 13_556 81.560(19) yes
Tm1 Te2 Te3 13_456 13_456 62.533(15) yes
Tm1 Te2 Te3 13_456 13_457 62.533(15) yes
Tm1 Te2 Te3 13_456 13_556 117.49(2) yes
Tm1 Te2 Te3 13_456 13_557 117.49(2) yes
Tm1 Te2 Tm1 13_556 13_456 81.560(19) yes
Tm1 Te2 Te3 13_556 13_456 117.49(2) yes
Tm1 Te2 Te3 13_556 13_457 117.49(2) yes
Tm1 Te2 Te3 13_556 13_556 62.533(15) yes
Tm1 Te2 Te3 13_556 13_557 62.533(15) yes
Te3 Te2 Te3 13_456 13_457 90.115 yes
Te3 Te2 Te3 13_456 13_556 89.885 yes
Te3 Te2 Te3 13_456 13_557 180 yes
Te3 Te2 Te3 13_457 13_456 90.115 yes
Te3 Te2 Te3 13_457 13_556 180 yes
Te3 Te2 Te3 13_457 13_557 89.885 yes
Te3 Te2 Te3 13_556 13_456 89.885 yes
Te3 Te2 Te3 13_556 13_457 180 yes
Te3 Te2 Te3 13_556 13_557 90.115 yes
Te3 Te2 Te3 13_557 13_456 180 yes
Te3 Te2 Te3 13_557 13_457 89.885 yes
Te3 Te2 Te3 13_557 13_556 90.115 yes
Tm1 Te3 Tm1 . 1_556 81.661(20) yes
Tm1 Te3 Te2 . 13_456 62.424(15) yes
Tm1 Te3 Te2 . 13_457 117.56(2) yes
Tm1 Te3 Te2 . 13_556 62.424(15) yes
Tm1 Te3 Te2 . 13_557 117.56(2) yes
Tm1 Te3 Tm1 1_556 . 81.661(20) yes
Tm1 Te3 Te2 1_556 13_456 117.56(2) yes
Tm1 Te3 Te2 1_556 13_457 62.424(15) yes
Tm1 Te3 Te2 1_556 13_556 117.56(2) yes
Tm1 Te3 Te2 1_556 13_557 62.424(15) yes
Te2 Te3 Te2 13_456 13_457 90.115 yes
Te2 Te3 Te2 13_456 13_556 89.885 yes
Te2 Te3 Te2 13_456 13_557 180 yes
Te2 Te3 Te2 13_457 13_456 90.115 yes
Te2 Te3 Te2 13_457 13_556 180 yes
Te2 Te3 Te2 13_457 13_557 89.885 yes
Te2 Te3 Te2 13_556 13_456 89.885 yes
Te2 Te3 Te2 13_556 13_457 180 yes
Te2 Te3 Te2 13_556 13_557 90.115 yes
Te2 Te3 Te2 13_557 13_456 180 yes
Te2 Te3 Te2 13_557 13_457 89.885 yes
Te2 Te3 Te2 13_557 13_556 90.115 yes

loop_
_geom_bond_atom_site_label_1
_geom_bond_atom_site_label_2
_geom_bond_site_symmetry_2
_geom_bond_distance
_geom_bond_publ_flag
Tm1 Te1 . 3.1223(9) yes
Tm1 Te1 13_455 3.1517(3) yes
Tm1 Te1 13_456 3.1517(3) yes
Tm1 Te1 13_555 3.1517(3) yes
Tm1 Te1 13_556 3.1517(3) yes
Tm1 Te2 13_456 3.2701(7) yes
Tm1 Te2 13_556 3.2701(7) yes
Tm1 Te3 1_554 3.2734(7) yes
Tm1 Te3 . 3.2734(7) yes
Te2 Te3 13_456 3.0237(5) yes
Te2 Te3 13_457 3.0237(5) yes
Te2 Te3 13_556 3.0237(5) yes
Te2 Te3 13_557 3.0237(5) yes
